data_4031807
loop_
_publ_author_name
'Shannon, R.D.'
'Prewitt, C.T.'

_publ_section_title
;
 Synthesis and structure of phases in the In2 O3 - Ga2 O3 System
;
_journal_name_full 'Journal of Inorganic and Nuclear Chemistry'
_journal_page_first 1389
_journal_page_last 1398
_journal_volume 30
_journal_year 1968
_chemical_formula_sum 'Ga In O3'
_space_group_IT_number 194
_symmetry_space_group_name_Hall '-P 6c 2c'
_symmetry_space_group_name_H-M 'P 63/m m c'
_cell_angle_alpha 90
_cell_angle_beta 90
_cell_angle_gamma 120
_cell_formula_units_Z 2
_cell_length_a 3.31
_cell_length_b 3.31
_cell_length_c 12.039
_cell_volume 114.229
_citation_journal_id_ASTM JINCAO
_cod_data_source_file Shannon_JINCAO_1968_1668.cif
_cod_data_source_block Ga1In1O3
_cod_original_cell_volume 114.2292
_cod_original_formula_sum 'Ga1 In1 O3'
_cod_database_code 4031807

loop_
_symmetry_equiv_pos_as_xyz
x,y,z
x-y,x,z+1/2
-y,x-y,z
-x,-y,z+1/2
-x+y,-x,z
y,-x+y,z+1/2
-y,-x,-z+1/2
x-y,-y,-z
x,x-y,-z+1/2
y,x,-z
-x+y,y,-z+1/2
-x,-x+y,-z
-x,-y,-z
-x+y,-x,-z-1/2
y,-x+y,-z
x,y,-z-1/2
x-y,x,-z
-y,x-y,-z-1/2
y,x,z-1/2
-x+y,y,z
-x,-x+y,z-1/2
-y,-x,z
x-y,-y,z-1/2
x,x-y,z

loop_
_atom_site_label
_atom_site_type_symbol
_atom_site_fract_x
_atom_site_fract_y
_atom_site_fract_z
_atom_site_occupancy
_atom_site_U_iso_or_equiv
O2 O-2 0.3333 0.6667 0.0861 1 0.0
O1 O-2 0 0 0.25 1 0.0
Ga1 Ga+3 0.3333 0.6667 0.25 1 0.0
In1 In+3 0 0 0 1 0.0
